data_2208891
loop_
_publ_author_name
'Qiu, Xiao-Hang'
'Zhao, Jun'
'Tong, Xiao-Lan'

_publ_section_title
;{2-[2-(1<i>H</i>-1,3-Benzimidazol-2-yl)ethyliminomethyl]-4-chlorophenolato}thiocyanatocopper(II)
 monohydrate
;
_journal_coeditor_code HB2029
_journal_issue 5
_journal_name_full 'Acta Crystallographica Section E'
_journal_page_first m977
_journal_page_last m979
_journal_paper_doi 10.1107/S1600536806011913
_journal_volume 62
_journal_year 2006
_chemical_formula_iupac '[Cu (C16 H13 Cl N3 O) (N C S)] , H2 O'
_chemical_formula_moiety 'C17 H13 Cl Cu N4 O S , H2 O'
_chemical_formula_sum 'C17 H15 Cl Cu N4 O2 S'
_chemical_formula_weight 438.38
_chemical_name_systematic
;
{2-[2-(1H-1,3-Benzimidazol-2-yl)ethyliminomethyl]-4-
chlorophenolato}thiocyanatocopper(II) monohydrate
;
_space_group_IT_number 2
_symmetry_cell_setting triclinic
_symmetry_space_group_name_Hall '-P 1'
_symmetry_space_group_name_H-M 'P -1'
_atom_sites_solution_hydrogens mixed
_atom_sites_solution_primary direct
_atom_sites_solution_secondary difmap
_cell_angle_alpha 79.660(6)
_cell_angle_beta 71.659(5)
_cell_angle_gamma 82.709(5)
_cell_formula_units_Z 2
_cell_length_a 8.685(3)
_cell_length_b 8.946(3)
_cell_length_c 12.395(4)
_cell_measurement_reflns_used 1346
_cell_measurement_temperature 294(2)
_cell_measurement_theta_max 22.5
_cell_measurement_theta_min 2.3
_cell_volume 896.7(5)
_computing_cell_refinement 'SAINT (Bruker, 1998)'
_computing_data_collection 'SMART (Bruker, 1998)'
_computing_data_reduction SAINT
_computing_molecular_graphics 'SHELXTL (Bruker, 1998)'
_computing_publication_material SHELXTL
_computing_structure_refinement 'SHELXL97 (Sheldrick, 1997)'
_computing_structure_solution 'SHELXS97 (Sheldrick, 1997)'
_diffrn_ambient_temperature 294(2)
_diffrn_measured_fraction_theta_full 0.985
_diffrn_measured_fraction_theta_max 0.985
_diffrn_measurement_device_type 'Bruker SMART CCD area-detector'
_diffrn_measurement_method '\f and \w'
_diffrn_radiation_monochromator graphite
_diffrn_radiation_source 'fine-focus sealed tube'
_diffrn_radiation_type MoK\a
_diffrn_radiation_wavelength 0.71073
_diffrn_reflns_av_R_equivalents 0.024
_diffrn_reflns_av_sigmaI/netI 0.072
_diffrn_reflns_limit_h_max 10
_diffrn_reflns_limit_h_min -10
_diffrn_reflns_limit_k_max 10
_diffrn_reflns_limit_k_min -10
_diffrn_reflns_limit_l_max 14
_diffrn_reflns_limit_l_min -10
_diffrn_reflns_number 4372
_diffrn_reflns_theta_full 25.0
_diffrn_reflns_theta_max 25.0
_diffrn_reflns_theta_min 1.7
_diffrn_standards_decay_% 0
_diffrn_standards_number 0
_exptl_absorpt_coefficient_mu 1.50
_exptl_absorpt_correction_T_max 0.733
_exptl_absorpt_correction_T_min 0.704
_exptl_absorpt_correction_type multi-scan
_exptl_absorpt_process_details '(SADABS; Sheldrick, 1996)'
_exptl_crystal_colour green
_exptl_crystal_density_diffrn 1.624
_exptl_crystal_density_method 'not measured'
_exptl_crystal_description block
_exptl_crystal_F_000 446
_exptl_crystal_size_max 0.26
_exptl_crystal_size_mid 0.24
_exptl_crystal_size_min 0.22
_refine_diff_density_max 0.44
_refine_diff_density_min -0.39
_refine_ls_extinction_method none
_refine_ls_goodness_of_fit_ref 1.02
_refine_ls_hydrogen_treatment constr
_refine_ls_matrix_type full
_refine_ls_number_parameters 235
_refine_ls_number_reflns 3121
_refine_ls_number_restraints 3
_refine_ls_restrained_S_all 1.02
_refine_ls_R_factor_all 0.086
_refine_ls_R_factor_gt 0.042
_refine_ls_shift/su_max 0.002
_refine_ls_shift/su_mean 0.000
_refine_ls_structure_factor_coef Fsqd
_refine_ls_weighting_details 'calc w = 1/[\s^2^(Fo^2^)+(0.0468P)^2^] where P=(Fo^2^+2Fc^2^)/3'
_refine_ls_weighting_scheme calc
_refine_ls_wR_factor_gt 0.085
_refine_ls_wR_factor_ref 0.101
_reflns_number_gt 2051
_reflns_number_total 3121
_reflns_threshold_expression I>2\s(I)
_cod_data_source_file hb2029.cif
_cod_data_source_block I
_cod_depositor_comments
;
The following automatic conversions were performed:
'_symmetry_cell_setting' value 'Triclinic' changed to 'triclinic'
according to '/home/saulius/struct/CIF-dictionaries/cif_core.dic'
dictionary named 'cif_core.dic' version 2.4.1 from 2010-06-29.

Automatic conversion script
Id: cif_fix_enum 1527 2010-12-29 10:47:43Z saulius 

The following automatic conversions were performed:

'_symmetry_cell_setting' value 'Triclinic' changed to 'triclinic'
according to /home/saulius/struct/CIF-dictionaries/cif_core.dic
dictionary named 'cif_core.dic' version 2.4.1 from 2010-06-29.

Automatic conversion script
Id: cif_fix_values 1715 2011-07-08 13:25:40Z adriana 

The following automatic conversions were performed:

'_atom_sites_solution_hydrogens' value 'difmap and geom' was changed
to 'mixed'.

Automatic conversion script
Id: cif_fix_values 6452 2018-10-05 10:23:21Z andrius 
;
_cod_database_code 2208891
_cod_database_fobs_code 2208891

loop_
_symmetry_equiv_pos_as_xyz
'x, y, z'
'-x, -y, -z'

loop_
_atom_site_type_symbol
_atom_site_label
_atom_site_fract_x
_atom_site_fract_y
_atom_site_fract_z
_atom_site_U_iso_or_equiv
_atom_site_adp_type
_atom_site_calc_flag
_atom_site_refinement_flags
_atom_site_occupancy
Cu Cu1 0.20729(6) 0.18459(6) 0.28076(5) 0.03257(19) Uani d . 1
S S1 -0.32531(14) 0.10839(15) 0.52358(11) 0.0508(4) Uani d . 1
Cl Cl1 0.76408(15) -0.38959(14) -0.00950(12) 0.0583(4) Uani d . 1
O O1 0.2133(3) 0.0191(3) 0.2030(2) 0.0365(7) Uani d . 1
N N1 0.4462(4) 0.1868(4) 0.2368(3) 0.0288(8) Uani d . 1
N N2 0.1742(4) 0.3933(3) 0.3177(3) 0.0315(8) Uani d . 1
N N3 0.2116(4) 0.5891(4) 0.3900(3) 0.0346(9) Uani d . 1
H H3 0.2568 0.6454 0.4189 0.042 Uiso calc R 1
N N4 -0.0187(4) 0.1486(4) 0.3676(3) 0.0413(10) Uani d . 1
C C1 0.3401(5) -0.0709(4) 0.1585(3) 0.0295(10) Uani d . 1
C C2 0.3140(5) -0.1987(5) 0.1153(3) 0.0353(11) Uani d . 1
H H2 0.2088 -0.2177 0.1207 0.042 Uiso calc R 1
C C3 0.4428(5) -0.2944(4) 0.0656(3) 0.0368(11) Uani d . 1
H H3A 0.4244 -0.3783 0.0378 0.044 Uiso calc R 1
C C4 0.5995(5) -0.2673(5) 0.0563(4) 0.0354(11) Uani d . 1
C C5 0.6297(5) -0.1464(4) 0.0974(3) 0.0354(11) Uani d . 1
H H5 0.7361 -0.1300 0.0909 0.043 Uiso calc R 1
C C6 0.5006(5) -0.0463(4) 0.1497(3) 0.0284(10) Uani d . 1
C C7 0.5429(5) 0.0816(4) 0.1877(3) 0.0320(10) Uani d . 1
H H7 0.6532 0.0888 0.1751 0.038 Uiso calc R 1
C C8 0.5248(5) 0.3101(5) 0.2596(4) 0.0385(11) Uani d . 1
H H8A 0.5376 0.3927 0.1956 0.046 Uiso calc R 1
H H8B 0.6324 0.2717 0.2642 0.046 Uiso calc R 1
C C9 0.4286(5) 0.3722(5) 0.3702(4) 0.0404(11) Uani d . 1
H H9A 0.4081 0.2890 0.4338 0.048 Uiso calc R 1
H H9B 0.4918 0.4430 0.3860 0.048 Uiso calc R 1
C C10 0.2712(5) 0.4512(5) 0.3601(3) 0.0315(10) Uani d . 1
C C11 0.0652(5) 0.6245(5) 0.3660(3) 0.0328(10) Uani d . 1
C C12 -0.0439(6) 0.7531(5) 0.3768(4) 0.0439(12) Uani d . 1
H H12 -0.0267 0.8356 0.4067 0.053 Uiso calc R 1
C C13 -0.1768(6) 0.7520(5) 0.3415(4) 0.0491(13) Uani d . 1
H H13 -0.2527 0.8357 0.3479 0.059 Uiso calc R 1
C C14 -0.2027(6) 0.6289(5) 0.2957(4) 0.0458(12) Uani d . 1
H H14 -0.2958 0.6324 0.2731 0.055 Uiso calc R 1
C C15 -0.0939(5) 0.5026(5) 0.2832(4) 0.0416(11) Uani d . 1
H H15 -0.1101 0.4219 0.2511 0.050 Uiso calc R 1
C C16 0.0403(5) 0.5009(4) 0.3205(3) 0.0305(10) Uani d . 1
C C17 -0.1456(5) 0.1320(4) 0.4314(4) 0.0298(10) Uani d . 1
O O2 0.0522(4) 0.9230(5) 0.8936(4) 0.1088(16) Uani d D 1
H H2A -0.0168 0.9418 0.8561 0.131 Uiso d RD 1
H H2B 0.0164 0.9090 0.9661 0.131 Uiso d RD 1

loop_
_atom_site_aniso_label
_atom_site_aniso_U_11
_atom_site_aniso_U_22
_atom_site_aniso_U_33
_atom_site_aniso_U_12
_atom_site_aniso_U_13
_atom_site_aniso_U_23
Cu1 0.0253(3) 0.0343(3) 0.0393(3) -0.0052(2) -0.0063(2) -0.0124(2)
S1 0.0276(6) 0.0644(9) 0.0560(9) -0.0108(6) -0.0026(6) -0.0102(7)
Cl1 0.0536(8) 0.0492(8) 0.0678(9) 0.0115(6) -0.0081(7) -0.0267(7)
O1 0.0272(15) 0.0409(18) 0.0443(19) -0.0026(13) -0.0084(14) -0.0177(15)
N1 0.0236(18) 0.0296(19) 0.033(2) -0.0071(15) -0.0049(16) -0.0075(16)
N2 0.0319(19) 0.0289(19) 0.036(2) -0.0026(16) -0.0099(17) -0.0111(16)
N3 0.037(2) 0.038(2) 0.036(2) -0.0087(17) -0.0141(18) -0.0156(17)
N4 0.027(2) 0.036(2) 0.056(3) -0.0066(17) 0.002(2) -0.0146(19)
C1 0.033(2) 0.030(2) 0.024(2) -0.0048(19) -0.007(2) -0.0007(19)
C2 0.039(3) 0.037(3) 0.031(3) -0.012(2) -0.008(2) -0.006(2)
C3 0.050(3) 0.031(3) 0.031(3) -0.006(2) -0.010(2) -0.009(2)
C4 0.039(3) 0.031(2) 0.031(3) 0.006(2) -0.006(2) -0.007(2)
C5 0.029(2) 0.035(3) 0.036(3) -0.0026(19) -0.004(2) -0.001(2)
C6 0.027(2) 0.030(2) 0.027(2) -0.0015(18) -0.0063(19) -0.0048(19)
C7 0.026(2) 0.039(3) 0.029(3) -0.006(2) -0.007(2) 0.002(2)
C8 0.026(2) 0.044(3) 0.048(3) -0.010(2) -0.008(2) -0.012(2)
C9 0.035(3) 0.048(3) 0.045(3) -0.003(2) -0.016(2) -0.017(2)
C10 0.032(2) 0.035(3) 0.029(2) -0.006(2) -0.007(2) -0.009(2)
C11 0.036(2) 0.035(3) 0.026(2) -0.005(2) -0.006(2) -0.005(2)
C12 0.054(3) 0.033(3) 0.044(3) 0.000(2) -0.013(3) -0.011(2)
C13 0.053(3) 0.039(3) 0.050(3) 0.008(2) -0.015(3) -0.001(2)
C14 0.045(3) 0.047(3) 0.047(3) -0.003(2) -0.021(2) 0.003(2)
C15 0.048(3) 0.034(3) 0.048(3) -0.003(2) -0.020(2) -0.007(2)
C16 0.031(2) 0.031(2) 0.031(3) -0.0067(19) -0.009(2) -0.007(2)
C17 0.035(3) 0.024(2) 0.037(3) 0.0013(19) -0.019(2) -0.0079(19)
O2 0.049(2) 0.206(5) 0.084(3) -0.003(3) -0.033(2) -0.035(3)

loop_
_atom_type_symbol
_atom_type_description
_atom_type_scat_dispersion_real
_atom_type_scat_dispersion_imag
_atom_type_scat_source
C C 0.0033 0.0016 'International Tables Vol C Tables 4.2.6.8 and 6.1.1.4'
H H 0.0000 0.0000 'International Tables Vol C Tables 4.2.6.8 and 6.1.1.4'
N N 0.0061 0.0033 'International Tables Vol C Tables 4.2.6.8 and 6.1.1.4'
O O 0.0106 0.0060 'International Tables Vol C Tables 4.2.6.8 and 6.1.1.4'
Cl Cl 0.1484 0.1585 'International Tables Vol C Tables 4.2.6.8 and 6.1.1.4'
S S 0.1246 0.1234 'International Tables Vol C Tables 4.2.6.8 and 6.1.1.4'
Cu Cu 0.3201 1.2651 'International Tables Vol C Tables 4.2.6.8 and 6.1.1.4'

loop_
_geom_angle_atom_site_label_1
_geom_angle_atom_site_label_2
_geom_angle_atom_site_label_3
_geom_angle
_geom_angle_publ_flag
O1 Cu1 N4 88.67(13) n
O1 Cu1 N2 160.27(13) n
N4 Cu1 N2 90.64(13) n
O1 Cu1 N1 94.33(12) n
N4 Cu1 N1 162.48(15) n
N2 Cu1 N1 92.23(13) n
C1 O1 Cu1 127.6(3) n
C7 N1 C8 115.8(3) ?
C7 N1 Cu1 122.4(3) n
C8 N1 Cu1 121.8(2) n
C10 N2 C16 106.4(3) ?
C10 N2 Cu1 123.7(3) n
C16 N2 Cu1 129.4(3) n
C10 N3 C11 108.0(3) ?
C10 N3 H3 126.0 ?
C11 N3 H3 126.0 ?
C17 N4 Cu1 170.4(4) n
O1 C1 C6 123.6(3) ?
O1 C1 C2 118.1(4) ?
C6 C1 C2 118.3(3) ?
C3 C2 C1 120.4(4) ?
C3 C2 H2 119.8 ?
C1 C2 H2 119.8 ?
C2 C3 C4 120.5(4) ?
C2 C3 H3A 119.7 ?
C4 C3 H3A 119.7 ?
C5 C4 C3 121.0(4) ?
C5 C4 Cl1 119.0(3) ?
C3 C4 Cl1 120.1(3) ?
C4 C5 C6 120.2(4) ?
C4 C5 H5 119.9 ?
C6 C5 H5 119.9 ?
C5 C6 C1 119.7(4) ?
C5 C6 C7 116.9(4) ?
C1 C6 C7 123.4(3) ?
N1 C7 C6 127.6(4) ?
N1 C7 H7 116.2 ?
C6 C7 H7 116.2 ?
N1 C8 C9 113.0(3) ?
N1 C8 H8A 109.0 ?
C9 C8 H8A 109.0 ?
N1 C8 H8B 109.0 ?
C9 C8 H8B 109.0 ?
H8A C8 H8B 107.8 ?
C10 C9 C8 110.6(3) ?
C10 C9 H9A 109.5 ?
C8 C9 H9A 109.5 ?
C10 C9 H9B 109.5 ?
C8 C9 H9B 109.5 ?
H9A C9 H9B 108.1 ?
N2 C10 N3 111.8(4) ?
N2 C10 C9 123.0(4) ?
N3 C10 C9 125.2(4) ?
N3 C11 C12 132.0(4) ?
N3 C11 C16 106.1(3) ?
C12 C11 C16 121.8(4) ?
C13 C12 C11 116.6(4) ?
C13 C12 H12 121.7 ?
C11 C12 H12 121.7 ?
C12 C13 C14 122.0(4) ?
C12 C13 H13 119.0 ?
C14 C13 H13 119.0 ?
C15 C14 C13 121.5(4) ?
C15 C14 H14 119.2 ?
C13 C14 H14 119.2 ?
C14 C15 C16 117.2(4) ?
C14 C15 H15 121.4 ?
C16 C15 H15 121.4 ?
C15 C16 C11 120.9(4) ?
C15 C16 N2 131.4(4) ?
C11 C16 N2 107.6(4) ?
N4 C17 S1 179.2(4) ?
H2A O2 H2B 117.8 ?

loop_
_geom_bond_atom_site_label_1
_geom_bond_atom_site_label_2
_geom_bond_distance
_geom_bond_publ_flag
Cu1 O1 1.893(3) yes
Cu1 N4 1.955(3) yes
Cu1 N2 1.966(3) yes
Cu1 N1 1.974(3) yes
S1 C17 1.631(4) ?
Cl1 C4 1.759(4) ?
O1 C1 1.310(4) ?
N1 C7 1.282(5) ?
N1 C8 1.478(5) ?
N2 C10 1.320(5) ?
N2 C16 1.408(5) ?
N3 C10 1.344(5) ?
N3 C11 1.381(5) ?
N3 H3 0.8600 ?
N4 C17 1.146(5) ?
C1 C6 1.407(5) ?
C1 C2 1.416(5) ?
C2 C3 1.370(5) ?
C2 H2 0.9300 ?
C3 C4 1.378(6) ?
C3 H3A 0.9300 ?
C4 C5 1.361(5) ?
C5 C6 1.406(5) ?
C5 H5 0.9300 ?
C6 C7 1.440(5) ?
C7 H7 0.9300 ?
C8 C9 1.524(6) ?
C8 H8A 0.9700 ?
C8 H8B 0.9700 ?
C9 C10 1.489(5) ?
C9 H9A 0.9700 ?
C9 H9B 0.9700 ?
C11 C12 1.393(6) ?
C11 C16 1.396(5) ?
C12 C13 1.358(6) ?
C12 H12 0.9300 ?
C13 C14 1.398(6) ?
C13 H13 0.9300 ?
C14 C15 1.376(6) ?
C14 H14 0.9300 ?
C15 C16 1.379(6) ?
C15 H15 0.9300 ?
O2 H2A 0.8514 ?
O2 H2B 0.8452 ?

loop_
_geom_hbond_atom_site_label_D
_geom_hbond_atom_site_label_H
_geom_hbond_atom_site_label_A
_geom_hbond_site_symmetry_A
_geom_hbond_distance_DH
_geom_hbond_distance_HA
_geom_hbond_distance_DA
_geom_hbond_angle_DHA
N3 H3 S1 2_566 0.86 2.62 3.440(3) 159
O2 H2A O1 2_566 0.85 2.03 2.869(5) 169
O2 H2B O2 2_577 0.85 2.39 3.027(8) 133
C7 H7 O2 2_666 0.93 2.42 3.336(6) 167

loop_
_geom_torsion_atom_site_label_1
_geom_torsion_atom_site_label_2
_geom_torsion_atom_site_label_3
_geom_torsion_atom_site_label_4
_geom_torsion
N4 Cu1 O1 C1 -151.6(3)
N2 Cu1 O1 C1 120.2(4)
N1 Cu1 O1 C1 11.1(3)
O1 Cu1 N1 C7 -9.0(3)
N4 Cu1 N1 C7 90.4(5)
N2 Cu1 N1 C7 -170.4(3)
O1 Cu1 N1 C8 171.5(3)
N4 Cu1 N1 C8 -89.1(5)
N2 Cu1 N1 C8 10.1(3)
O1 Cu1 N2 C10 -142.4(4)
N4 Cu1 N2 C10 129.7(3)
N1 Cu1 N2 C10 -33.0(3)
O1 Cu1 N2 C16 46.8(6)
N4 Cu1 N2 C16 -41.0(4)
N1 Cu1 N2 C16 156.3(3)
Cu1 O1 C1 C6 -8.0(6)
Cu1 O1 C1 C2 173.0(3)
O1 C1 C2 C3 178.5(4)
C6 C1 C2 C3 -0.5(6)
C1 C2 C3 C4 -0.4(6)
C2 C3 C4 C5 0.8(7)
C2 C3 C4 Cl1 -179.1(3)
C3 C4 C5 C6 -0.4(7)
Cl1 C4 C5 C6 179.6(3)
C4 C5 C6 C1 -0.5(6)
C4 C5 C6 C7 -178.1(4)
O1 C1 C6 C5 -178.0(4)
C2 C1 C6 C5 0.9(6)
O1 C1 C6 C7 -0.6(6)
C2 C1 C6 C7 178.3(4)
C8 N1 C7 C6 -176.1(4)
Cu1 N1 C7 C6 4.3(6)
C5 C6 C7 N1 179.8(4)
C1 C6 C7 N1 2.3(7)
C7 N1 C8 C9 -145.7(4)
Cu1 N1 C8 C9 33.8(5)
N1 C8 C9 C10 -66.4(5)
C16 N2 C10 N3 -0.3(5)
Cu1 N2 C10 N3 -172.9(3)
C16 N2 C10 C9 -179.1(4)
Cu1 N2 C10 C9 8.4(6)
C11 N3 C10 N2 0.2(5)
C11 N3 C10 C9 178.9(4)
C8 C9 C10 N2 45.9(5)
C8 C9 C10 N3 -132.7(4)
C10 N3 C11 C12 -178.0(5)
C10 N3 C11 C16 0.1(4)
N3 C11 C12 C13 178.1(4)
C16 C11 C12 C13 0.4(6)
C11 C12 C13 C14 -0.4(7)
C12 C13 C14 C15 -0.5(7)
C13 C14 C15 C16 1.5(7)
C14 C15 C16 C11 -1.6(6)
C14 C15 C16 N2 -178.2(4)
N3 C11 C16 C15 -177.6(4)
C12 C11 C16 C15 0.7(6)
N3 C11 C16 N2 -0.3(4)
C12 C11 C16 N2 178.0(4)
C10 N2 C16 C15 177.3(4)
Cu1 N2 C16 C15 -10.7(7)
C10 N2 C16 C11 0.4(5)
Cu1 N2 C16 C11 172.3(3)
